data_4128217
loop_
_publ_author_name
'P\'erez-Estrada, Salvador'
'Rodr\'iguez-Molina, Braulio'
'Maverick, Emily F.'
'Khan, Saeed I.'
'Garcia-Garibay, Miguel A'

_publ_section_title
;
 Throwing in a Monkey Wrench to Test and Determine Geared Motion in the
 Dynamics of a Crystalline One-Dimensional (1D) Columnar Rotor Array.
;
_journal_issue 6
_journal_name_full 'Journal of the American Chemical Society'
_journal_page_first 2413
_journal_page_last 2420
_journal_paper_doi 10.1021/jacs.8b11385
_journal_volume 141
_journal_year 2019
_chemical_absolute_configuration ' by relation to a reference structure (mestranol)'
_chemical_formula_moiety 'C48 H54 O4'
_chemical_formula_sum 'C48 H54 O4'
_chemical_formula_weight 694.91
_chemical_melting_point 519(2)
_chemical_name_common 'mestranol rotor'
_chemical_name_systematic
(8R,8'R,9S,9'S,13S,13'S,14S,14'S,17S,17'S)-17,17'-(1,4-phenylenebis(ethyne-2,1-diyl))bis(3-methoxy-13-methyl-7,8,9,11,12,13,14,15,16,17-decahydro-6H-cyclopenta[a]phenanthren-17-ol
_space_group_IT_number 145
_space_group_name_Hall 'P 32'
_space_group_name_H-M_alt 'P 32'
_symmetry_cell_setting trigonal
_symmetry_Int_Tables_number 145
_symmetry_space_group_name_Hall 'P 32'
_symmetry_space_group_name_H-M 'P 32'
_atom_sites_solution_hydrogens geom
_audit_creation_date 2018-11-19T15:37:10-00:00
_audit_creation_method 'WinGX routine CIF_UPDATE'
_audit_update_record
;
2018-12-04 deposited with the CCDC.
2019-01-18 downloaded from the CCDC.
;
_cell_angle_alpha 90
_cell_angle_beta 90
_cell_angle_gamma 120
_cell_formula_units_Z 3
_cell_length_a 14.7106(4)
_cell_length_b 14.7106(4)
_cell_length_c 14.6565(7)
_cell_measurement_reflns_used 9902
_cell_measurement_temperature 100(2)
_cell_measurement_theta_max 27.93
_cell_measurement_theta_min 2.31
_cell_volume 2746.77(17)
_computing_cell_refinement 'Bruker SAINT'
_computing_data_collection 'Bruker APEX2'
_computing_data_reduction 'Bruker SAINT'
_computing_molecular_graphics 'Bruker SHELXTL'
_computing_publication_material 'SHELXL-2014/7 (Sheldrick, 2014)'
_computing_structure_refinement 'SHELXL-2014/7 (Sheldrick, 2014)'
_computing_structure_solution 'SHELXS-97 (Sheldrick, 2008)'
_diffrn_ambient_temperature 100(2)
_diffrn_measured_fraction_theta_full 1
_diffrn_measured_fraction_theta_max 0.999
_diffrn_measurement_device_type 'Bruker APEX-II CCD'
_diffrn_measurement_method '\f and\w scans'
_diffrn_radiation_monochromator graphite
_diffrn_radiation_source 'fine-focus sealed tube'
_diffrn_radiation_type synchrotron
_diffrn_radiation_wavelength 0.77490
_diffrn_reflns_av_R_equivalents 0.0711
_diffrn_reflns_av_sigmaI/netI 0.0354
_diffrn_reflns_Laue_measured_fraction_full 1
_diffrn_reflns_Laue_measured_fraction_max 0.999
_diffrn_reflns_limit_h_max 18
_diffrn_reflns_limit_h_min -18
_diffrn_reflns_limit_k_max 18
_diffrn_reflns_limit_k_min -18
_diffrn_reflns_limit_l_max 18
_diffrn_reflns_limit_l_min -18
_diffrn_reflns_number 44513
_diffrn_reflns_point_group_measured_fraction_full 1
_diffrn_reflns_point_group_measured_fraction_max 0.998
_diffrn_reflns_theta_full 27.706
_diffrn_reflns_theta_max 29.019
_diffrn_reflns_theta_min 1.743
_exptl_absorpt_coefficient_mu 0.093
_exptl_absorpt_correction_T_max 0.9984
_exptl_absorpt_correction_T_min 0.9938
_exptl_absorpt_correction_type multi-scan
_exptl_absorpt_process_details 'Sadabs (Bruker)'
_exptl_crystal_colour colourless
_exptl_crystal_density_diffrn 1.26
_exptl_crystal_density_method 'not measured'
_exptl_crystal_description needle
_exptl_crystal_F_000 1122
_exptl_crystal_size_max 0.08
_exptl_crystal_size_mid 0.02
_exptl_crystal_size_min 0.02
_refine_diff_density_max 0.269
_refine_diff_density_min -0.178
_refine_diff_density_rms 0.038
_refine_ls_abs_structure_details
;
 Flack x determined using 2934 quotients [(I+)-(I-)]/[(I+)+(I-)]
 (Parsons, Flack and Wagner, Acta Cryst. B69 (2013) 249-259).
;
_refine_ls_abs_structure_Flack -0.3(4)
_refine_ls_extinction_method none
_refine_ls_goodness_of_fit_ref 1.048
_refine_ls_hydrogen_treatment constr
_refine_ls_matrix_type full
_refine_ls_number_parameters 485
_refine_ls_number_reflns 7512
_refine_ls_number_restraints 1
_refine_ls_restrained_S_all 1.048
_refine_ls_R_factor_all 0.0507
_refine_ls_R_factor_gt 0.0419
_refine_ls_shift/su_max 0.001
_refine_ls_shift/su_mean 0
_refine_ls_structure_factor_coef Fsqd
_refine_ls_weighting_details 'w=1/[\s^2^(Fo^2^)+(0.0358P)^2^+0.7505P] where P=(Fo^2^+2Fc^2^)/3'
_refine_ls_weighting_scheme calc
_refine_ls_wR_factor_gt 0.0932
_refine_ls_wR_factor_ref 0.098
_reflns_number_gt 6667
_reflns_number_total 7512
_reflns_threshold_expression 'I > 2\s(I)'
_cod_data_source_file ja8b11385_si_002.cif
_cod_data_source_block ucla002a2
_cod_depositor_comments
;
The following automatic conversions were performed:

'_chemical_melting_point' value '244-248 C' was changed to '519(2)' -
it was converted from degrees Celsius(C) to Kelvins(K), the average
value was taken and precision was estimated.

Automatic conversion script
Id: cif_fix_values 4973 2017-02-22 13:04:09Z antanas 
;
_cod_original_cell_volume 2746.8(2)
_cod_database_code 4128217

loop_
_symmetry_equiv_pos_as_xyz
'x, y, z'
'-y, x-y, z+2/3'
'-x+y, -x, z+1/3'

loop_
_atom_site_label
_atom_site_type_symbol
_atom_site_fract_x
_atom_site_fract_y
_atom_site_fract_z
_atom_site_U_iso_or_equiv
_atom_site_adp_type
_atom_site_occupancy
_atom_site_calc_flag
_atom_site_disorder_assembly
_atom_site_disorder_group
O1 O 0.6001(2) 0.74014(19) 0.09340(17) 0.0476(6) Uani 1 d . .
O2 O 0.55950(16) 0.92191(17) 0.82253(16) 0.0341(5) Uani 1 d . .
H2B H 0.6107 0.9834 0.8204 0.051 Uiso 1 calc . .
C1 C 0.6498(3) 0.8854(3) 0.3091(2) 0.0402(8) Uani 1 d . .
H1 H 0.6885 0.955 0.332 0.048 Uiso 1 calc . .
C2 C 0.6524(3) 0.8696(3) 0.2161(2) 0.0419(8) Uani 1 d . .
H2 H 0.691 0.9271 0.176 0.05 Uiso 1 calc . .
C3 C 0.5971(3) 0.7673(3) 0.1830(2) 0.0395(8) Uani 1 d . .
C4 C 0.5361(2) 0.6856(2) 0.2414(2) 0.0360(7) Uani 1 d . .
H4 H 0.496 0.6165 0.2178 0.043 Uiso 1 calc . .
C5 C 0.5325(2) 0.7029(2) 0.3344(2) 0.0334(7) Uani 1 d . .
C6 C 0.4608(2) 0.6115(2) 0.3954(2) 0.0365(7) Uani 1 d . .
H6A H 0.3886 0.5995 0.3903 0.044 Uiso 1 calc . .
H6B H 0.46 0.5475 0.3732 0.044 Uiso 1 calc . .
C7 C 0.4929(2) 0.6278(2) 0.4949(2) 0.0332(7) Uani 1 d . .
H7A H 0.5573 0.6233 0.5027 0.04 Uiso 1 calc . .
H7B H 0.4365 0.5718 0.5321 0.04 Uiso 1 calc . .
C8 C 0.5129(2) 0.7347(2) 0.5278(2) 0.0295(6) Uani 1 d . .
H8 H 0.4479 0.7388 0.5175 0.035 Uiso 1 calc . .
C9 C 0.6032(2) 0.8231(2) 0.4728(2) 0.0298(6) Uani 1 d . .
H9 H 0.6679 0.8217 0.4911 0.036 Uiso 1 calc . .
C10 C 0.5930(2) 0.8042(2) 0.3706(2) 0.0328(7) Uani 1 d . .
C11 C 0.6213(2) 0.9307(2) 0.5027(2) 0.0308(6) Uani 1 d . .
H11A H 0.6819 0.9862 0.4689 0.037 Uiso 1 calc . .
H11B H 0.5587 0.9361 0.4869 0.037 Uiso 1 calc . .
C12 C 0.6422(2) 0.9492(2) 0.6052(2) 0.0293(6) Uani 1 d . .
H12A H 0.7104 0.9545 0.6197 0.035 Uiso 1 calc . .
H12B H 0.6468 1.0166 0.6221 0.035 Uiso 1 calc . .
C13 C 0.5558(2) 0.8608(2) 0.6613(2) 0.0274(6) Uani 1 d . .
C14 C 0.5420(2) 0.7554(2) 0.6280(2) 0.0289(6) Uani 1 d . .
H14 H 0.6121 0.7605 0.6344 0.035 Uiso 1 calc . .
C15 C 0.4703(2) 0.6762(2) 0.7004(2) 0.0326(7) Uani 1 d . .
H15A H 0.4834 0.6165 0.7053 0.039 Uiso 1 calc . .
H15B H 0.3954 0.6488 0.6856 0.039 Uiso 1 calc . .
C16 C 0.5006(2) 0.7405(2) 0.7896(2) 0.0345(7) Uani 1 d . .
H16A H 0.5332 0.7134 0.8328 0.041 Uiso 1 calc . .
H16B H 0.4375 0.7354 0.8187 0.041 Uiso 1 calc . .
C17 C 0.5794(2) 0.8558(2) 0.7645(2) 0.0294(6) Uani 1 d . .
C18 C 0.4545(2) 0.8651(2) 0.6546(2) 0.0332(7) Uani 1 d . .
H18A H 0.4648 0.9298 0.6833 0.05 Uiso 1 calc . .
H18B H 0.398 0.8043 0.686 0.05 Uiso 1 calc . .
H18C H 0.4358 0.8641 0.5903 0.05 Uiso 1 calc . .
C19 C 0.6422(3) 0.8225(3) 0.0290(2) 0.0458(9) Uani 1 d . .
H19A H 0.6029 0.8602 0.0312 0.069 Uiso 1 calc . .
H19B H 0.6367 0.7935 -0.0323 0.069 Uiso 1 calc . .
H19C H 0.7161 0.8711 0.0433 0.069 Uiso 1 calc . .
C20 C 0.6896(2) 0.8830(2) 0.7763(2) 0.0304(6) Uani 1 d . .
C21 C 0.7817(2) 0.9147(2) 0.7795(2) 0.0350(7) Uani 1 d . .
C22A C 1.1065(2) 1.0420(4) 0.7378(3) 0.025(2) Uiso 0.5 d A 1
C24A C 1.0712(3) 1.0837(3) 0.8049(3) 0.053(2) Uani 0.5 d A 1
H24A H 1.1202 1.1414 0.8406 0.064 Uiso 0.5 calc A 1
C23 C 0.9641(3) 1.0411(4) 0.8197(4) 0.061(3) Uani 0.5 d A 1
H23 H 0.94 1.0696 0.8656 0.073 Uiso 0.5 calc A 1
C22 C 0.8924(2) 0.9567(3) 0.7674(4) 0.021(3) Uiso 0.5 d A 1
C24 C 0.9277(3) 0.9150(3) 0.7003(3) 0.0395(16) Uani 0.5 d A 1
H24 H 0.8786 0.8573 0.6646 0.047 Uiso 0.5 calc A 1
C23A C 1.0347(3) 0.9576(4) 0.6855(3) 0.0374(15) Uani 0.5 d A 1
H23A H 1.0588 0.9291 0.6396 0.045 Uiso 0.5 calc A 1
C22B C 0.8952(3) 0.9596(4) 0.7760(4) 0.042(5) Uiso 0.5 d A 2
C23B C 0.9535(3) 0.9211(4) 0.8186(4) 0.0465(17) Uani 0.5 d A 2
H23B H 0.9198 0.8618 0.8577 0.056 Uiso 0.5 calc A 2
C24C C 1.0611(3) 0.9693(4) 0.8040(3) 0.0448(16) Uani 0.5 d A 2
H24C H 1.1009 0.943 0.8332 0.054 Uiso 0.5 calc A 2
C22C C 1.1105(3) 1.0561(4) 0.7468(4) 0.030(3) Uiso 0.5 d A 2
C23C C 1.0522(4) 1.0946(4) 0.7042(4) 0.066(3) Uani 0.5 d A 2
H23C H 1.0859 1.1539 0.6651 0.079 Uiso 0.5 calc A 2
C24B C 0.9446(3) 1.0464(4) 0.7188(4) 0.062(2) Uani 0.5 d A 2
H24B H 0.9047 1.0727 0.6896 0.075 Uiso 0.5 calc A 2
O1A O 1.43390(19) 1.22628(19) 0.01257(14) 0.0395(5) Uani 1 d . .
O2A O 1.44573(16) 1.09475(16) 0.74687(14) 0.0302(5) Uani 1 d . .
H2C H 1.3933 1.0343 0.7524 0.045 Uiso 1 calc . .
C1A C 1.3413(2) 1.1035(2) 0.2362(2) 0.0317(7) Uani 1 d . .
H1A H 1.2951 1.0367 0.262 0.038 Uiso 1 calc . .
C2A C 1.3500(3) 1.1121(2) 0.1421(2) 0.0354(7) Uani 1 d . .
H2A H 1.3104 1.0525 0.1045 0.042 Uiso 1 calc . .
C3A C 1.4171(3) 1.2085(2) 0.1041(2) 0.0309(6) Uani 1 d . .
C4A C 1.4732(2) 1.2948(2) 0.1603(2) 0.0318(7) Uani 1 d . .
H4A H 1.5193 1.3612 0.1338 0.038 Uiso 1 calc . .
C5A C 1.4631(2) 1.2859(2) 0.2549(2) 0.0280(6) Uani 1 d . .
C6A C 1.5242(2) 1.3824(2) 0.3127(2) 0.0322(7) Uani 1 d . .
H6C H 1.5213 1.4418 0.284 0.039 Uiso 1 calc . .
H6D H 1.5986 1.4003 0.3143 0.039 Uiso 1 calc . .
C7A C 1.4833(2) 1.3691(2) 0.4103(2) 0.0306(6) Uani 1 d . .
H7C H 1.5332 1.4295 0.4479 0.037 Uiso 1 calc . .
H7D H 1.4149 1.3667 0.4107 0.037 Uiso 1 calc . .
C8A C 1.4707(2) 1.2679(2) 0.44979(19) 0.0248(6) Uani 1 d . .
H8A H 1.5382 1.2682 0.4404 0.03 Uiso 1 calc . .
C9A C 1.3845(2) 1.1739(2) 0.39740(19) 0.0248(6) Uani 1 d . .
H9A H 1.3166 1.1704 0.4131 0.03 Uiso 1 calc . .
C10A C 1.3968(2) 1.1876(2) 0.29446(19) 0.0255(6) Uani 1 d . .
C11A C 1.3755(3) 1.0705(2) 0.43048(19) 0.0294(6) Uani 1 d . .
H11C H 1.3158 1.011 0.3991 0.035 Uiso 1 calc . .
H11D H 1.4402 1.0696 0.4138 0.035 Uiso 1 calc . .
C12A C 1.3590(2) 1.0560(2) 0.53398(19) 0.0277(6) Uani 1 d . .
H12C H 1.2884 1.0444 0.5495 0.033 Uiso 1 calc . .
H12D H 1.362 0.993 0.553 0.033 Uiso 1 calc . .
C13A C 1.4415(2) 1.1510(2) 0.58577(19) 0.0241(6) Uani 1 d . .
C14A C 1.4439(2) 1.2504(2) 0.5505(2) 0.0247(6) Uani 1 d . .
H14A H 1.371 1.2383 0.557 0.03 Uiso 1 calc . .
C15A C 1.5120(2) 1.3351(2) 0.6205(2) 0.0317(7) Uani 1 d . .
H15C H 1.4901 1.3885 0.6258 0.038 Uiso 1 calc . .
H15D H 1.587 1.3703 0.6031 0.038 Uiso 1 calc . .
C16A C 1.4929(2) 1.2742(2) 0.7111(2) 0.0306(7) Uani 1 d . .
H16C H 1.4597 1.2983 0.7565 0.037 Uiso 1 calc . .
H16D H 1.5603 1.2856 0.7365 0.037 Uiso 1 calc . .
C17A C 1.4196(2) 1.1565(2) 0.68901(19) 0.0257(6) Uani 1 d . .
C18A C 1.5489(2) 1.1581(2) 0.5782(2) 0.0316(7) Uani 1 d . .
H18D H 1.5473 1.0995 0.6113 0.047 Uiso 1 calc . .
H18E H 1.6029 1.2246 0.6046 0.047 Uiso 1 calc . .
H18F H 1.5651 1.1549 0.5138 0.047 Uiso 1 calc . .
C19A C 1.3713(4) 1.1416(3) -0.0468(2) 0.0536(10) Uani 1 d . .
H19D H 1.3816 1.0822 -0.0329 0.08 Uiso 1 calc . .
H19E H 1.3918 1.1637 -0.1101 0.08 Uiso 1 calc . .
H19F H 1.2972 1.1204 -0.0384 0.08 Uiso 1 calc . .
C20A C 1.3086(2) 1.1247(2) 0.70560(18) 0.0267(6) Uani 1 d . .
C21A C 1.2179(2) 1.0924(2) 0.7232(2) 0.0305(6) Uani 1 d . .

loop_
_atom_site_aniso_label
_atom_site_aniso_U_11
_atom_site_aniso_U_22
_atom_site_aniso_U_33
_atom_site_aniso_U_23
_atom_site_aniso_U_13
_atom_site_aniso_U_12
O1 0.0551(15) 0.0451(14) 0.0430(14) -0.0154(11) -0.0084(12) 0.0254(13)
O2 0.0265(11) 0.0301(11) 0.0435(13) -0.0010(9) 0.0056(9) 0.0126(9)
C1 0.0331(17) 0.0284(16) 0.048(2) -0.0090(14) 0.0021(14) 0.0071(14)
C2 0.0389(19) 0.0375(18) 0.044(2) -0.0025(15) 0.0030(15) 0.0156(16)
C3 0.0380(17) 0.0429(19) 0.0397(18) -0.0139(15) -0.0085(14) 0.0218(16)
C4 0.0280(16) 0.0273(16) 0.052(2) -0.0136(14) -0.0133(14) 0.0133(13)
C5 0.0242(15) 0.0272(15) 0.051(2) -0.0068(13) -0.0046(13) 0.0142(13)
C6 0.0283(16) 0.0213(14) 0.060(2) -0.0067(14) -0.0053(14) 0.0125(13)
C7 0.0267(15) 0.0215(14) 0.050(2) -0.0012(13) 0.0001(13) 0.0110(12)
C8 0.0209(14) 0.0196(13) 0.0471(18) 0.0006(12) 0.0023(12) 0.0096(11)
C9 0.0222(14) 0.0223(14) 0.0420(18) -0.0026(12) 0.0023(12) 0.0090(12)
C10 0.0252(15) 0.0238(15) 0.0484(19) -0.0051(13) 0.0012(13) 0.0114(12)
C11 0.0293(15) 0.0205(14) 0.0402(17) 0.0014(12) 0.0040(13) 0.0108(12)
C12 0.0263(15) 0.0178(13) 0.0403(17) 0.0002(12) 0.0017(13) 0.0085(12)
C13 0.0217(14) 0.0207(14) 0.0387(17) 0.0030(12) 0.0023(12) 0.0097(11)
C14 0.0187(13) 0.0221(14) 0.0451(18) 0.0045(13) 0.0037(12) 0.0096(11)
C15 0.0250(15) 0.0230(14) 0.0485(19) 0.0055(13) 0.0053(13) 0.0110(12)
C16 0.0237(15) 0.0306(16) 0.0455(19) 0.0092(14) 0.0066(13) 0.0108(13)
C17 0.0202(14) 0.0258(14) 0.0417(17) 0.0038(12) 0.0073(12) 0.0112(12)
C18 0.0288(15) 0.0280(15) 0.0455(19) 0.0027(13) 0.0028(14) 0.0162(13)
C19 0.053(2) 0.050(2) 0.040(2) -0.0100(16) -0.0127(17) 0.0300(18)
C20 0.0256(15) 0.0266(15) 0.0365(16) 0.0025(12) 0.0009(12) 0.0112(12)
C21 0.0262(16) 0.0304(16) 0.0457(19) 0.0023(14) 0.0036(13) 0.0120(13)
C24A 0.026(3) 0.045(4) 0.079(6) -0.039(4) 0.003(3) 0.011(3)
C23 0.017(3) 0.052(4) 0.102(7) -0.047(5) 0.006(4) 0.008(3)
C24 0.024(3) 0.045(4) 0.035(3) -0.010(3) -0.001(3) 0.007(3)
C23A 0.025(3) 0.050(4) 0.031(3) -0.011(3) 0.001(2) 0.014(3)
C23B 0.037(4) 0.054(4) 0.046(4) 0.015(3) 0.001(3) 0.021(3)
C24C 0.038(4) 0.054(4) 0.049(4) 0.006(3) -0.001(3) 0.029(3)
C23C 0.036(4) 0.061(5) 0.093(7) 0.037(5) 0.014(4) 0.019(4)
C24B 0.040(4) 0.064(5) 0.091(7) 0.025(5) 0.010(4) 0.032(4)
O1A 0.0561(15) 0.0436(13) 0.0291(12) 0.0064(10) 0.0051(10) 0.0325(12)
O2A 0.0268(11) 0.0339(12) 0.0306(11) 0.0017(9) -0.0007(9) 0.0156(9)
C1A 0.0354(16) 0.0240(15) 0.0333(16) 0.0027(12) 0.0005(13) 0.0131(13)
C2A 0.0467(19) 0.0295(16) 0.0328(17) -0.0015(13) -0.0066(14) 0.0212(15)
C3A 0.0372(16) 0.0364(16) 0.0298(16) 0.0047(13) 0.0028(12) 0.0265(14)
C4A 0.0299(15) 0.0284(15) 0.0397(17) 0.0102(13) 0.0075(13) 0.0167(13)
C5A 0.0246(14) 0.0276(15) 0.0351(16) 0.0037(12) 0.0028(12) 0.0156(12)
C6A 0.0292(16) 0.0223(14) 0.0404(17) 0.0058(12) 0.0011(13) 0.0093(12)
C7A 0.0306(15) 0.0213(14) 0.0395(17) -0.0011(12) 0.0003(12) 0.0126(12)
C8A 0.0212(13) 0.0216(13) 0.0318(15) -0.0005(11) 0.0006(11) 0.0107(11)
C9A 0.0214(13) 0.0202(13) 0.0300(15) -0.0009(11) 0.0017(11) 0.0082(11)
C10A 0.0232(14) 0.0265(14) 0.0300(15) 0.0033(11) 0.0014(11) 0.0148(12)
C11A 0.0369(16) 0.0198(13) 0.0263(15) -0.0007(11) 0.0022(12) 0.0104(12)
C12A 0.0320(15) 0.0197(13) 0.0274(15) 0.0002(11) 0.0027(12) 0.0099(12)
C13A 0.0188(13) 0.0233(14) 0.0288(15) -0.0005(11) 0.0025(11) 0.0095(11)
C14A 0.0192(13) 0.0189(13) 0.0340(15) -0.0030(11) -0.0006(11) 0.0081(11)
C15A 0.0302(15) 0.0232(14) 0.0382(17) -0.0063(12) -0.0016(13) 0.0107(12)
C16A 0.0240(14) 0.0301(16) 0.0324(16) -0.0077(12) -0.0030(12) 0.0096(12)
C17A 0.0212(13) 0.0267(14) 0.0281(15) -0.0020(11) 0.0001(11) 0.0111(12)
C18A 0.0291(15) 0.0361(16) 0.0348(17) 0.0065(13) 0.0072(13) 0.0201(14)
C19A 0.082(3) 0.053(2) 0.0288(18) -0.0009(16) -0.0030(18) 0.036(2)
C20A 0.0263(15) 0.0283(14) 0.0237(15) -0.0025(11) 0.0001(11) 0.0122(12)
C21A 0.0283(16) 0.0345(16) 0.0293(15) -0.0003(12) -0.0007(12) 0.0163(13)

loop_
_atom_type_symbol
_atom_type_description
_atom_type_scat_dispersion_real
_atom_type_scat_dispersion_imag
_atom_type_scat_source
C C -0.002 0.002 'International Tables Vol C Tables 4.2.6.8 and 6.1.1.4'
H H 0 0 'International Tables Vol C Tables 4.2.6.8 and 6.1.1.4'
O O -0.0041 0.0074 'International Tables Vol C Tables 4.2.6.8 and 6.1.1.4'

loop_
_geom_angle_atom_site_label_1
_geom_angle_atom_site_label_2
_geom_angle_atom_site_label_3
_geom_angle
C3 O1 C19 116.8(3)
C17 O2 H2B 109.5
C2 C1 C10 123.2(3)
C2 C1 H1 118.4
C10 C1 H1 118.4
C1 C2 C3 118.3(3)
C1 C2 H2 120.9
C3 C2 H2 120.9
O1 C3 C4 116.1(3)
O1 C3 C2 124.0(3)
C4 C3 C2 119.9(3)
C3 C4 C5 121.1(3)
C3 C4 H4 119.5
C5 C4 H4 119.5
C4 C5 C10 120.1(3)
C4 C5 C6 119.2(3)
C10 C5 C6 120.6(3)
C7 C6 C5 113.8(3)
C7 C6 H6A 108.8
C5 C6 H6A 108.8
C7 C6 H6B 108.8
C5 C6 H6B 108.8
H6A C6 H6B 107.7
C6 C7 C8 110.6(3)
C6 C7 H7A 109.5
C8 C7 H7A 109.5
C6 C7 H7B 109.5
C8 C7 H7B 109.5
H7A C7 H7B 108.1
C14 C8 C7 113.7(2)
C14 C8 C9 107.5(2)
C7 C8 C9 110.2(2)
C14 C8 H8 108.4
C7 C8 H8 108.4
C9 C8 H8 108.4
C10 C9 C11 115.0(3)
C10 C9 C8 113.4(2)
C11 C9 C8 110.7(2)
C10 C9 H9 105.6
C11 C9 H9 105.6
C8 C9 H9 105.6
C1 C10 C5 117.2(3)
C1 C10 C9 121.3(3)
C5 C10 C9 121.3(3)
C12 C11 C9 112.4(2)
C12 C11 H11A 109.1
C9 C11 H11A 109.1
C12 C11 H11B 109.1
C9 C11 H11B 109.1
H11A C11 H11B 107.9
C13 C12 C11 111.7(2)
C13 C12 H12A 109.3
C11 C12 H12A 109.3
C13 C12 H12B 109.3
C11 C12 H12B 109.3
H12A C12 H12B 107.9
C18 C13 C12 110.1(2)
C18 C13 C14 112.5(2)
C12 C13 C14 108.8(2)
C18 C13 C17 108.0(2)
C12 C13 C17 116.8(2)
C14 C13 C17 100.4(2)
C8 C14 C15 119.9(2)
C8 C14 C13 113.0(2)
C15 C14 C13 103.9(2)
C8 C14 H14 106.4
C15 C14 H14 106.4
C13 C14 H14 106.4
C14 C15 C16 104.0(2)
C14 C15 H15A 111
C16 C15 H15A 111
C14 C15 H15B 111
C16 C15 H15B 111
H15A C15 H15B 109
C15 C16 C17 107.5(2)
C15 C16 H16A 110.2
C17 C16 H16A 110.2
C15 C16 H16B 110.2
C17 C16 H16B 110.2
H16A C16 H16B 108.5
O2 C17 C20 108.5(2)
O2 C17 C16 108.0(2)
C20 C17 C16 112.9(2)
O2 C17 C13 114.7(2)
C20 C17 C13 109.9(2)
C16 C17 C13 102.7(2)
C13 C18 H18A 109.5
C13 C18 H18B 109.5
H18A C18 H18B 109.5
C13 C18 H18C 109.5
H18A C18 H18C 109.5
H18B C18 H18C 109.5
O1 C19 H19A 109.5
O1 C19 H19B 109.5
H19A C19 H19B 109.5
O1 C19 H19C 109.5
H19A C19 H19C 109.5
H19B C19 H19C 109.5
C21 C20 C17 172.5(3)
C20 C21 C22 170.3(4)
C20 C21 C22B 174.5(4)
C24A C22A C23A 120
C24A C22A C21A 117.3(3)
C23A C22A C21A 122.6(3)
C23 C24A C22A 120
C23 C24A H24A 120
C22A C24A H24A 120
C22 C23 C24A 120
C22 C23 H23 120
C24A C23 H23 120
C23 C22 C24 120
C23 C22 C21 120.5(3)
C24 C22 C21 119.4(3)
C23A C24 C22 120
C23A C24 H24 120
C22 C24 H24 120
C24 C23A C22A 120
C24 C23A H23A 120
C22A C23A H23A 120
C23B C22B C24B 120
C23B C22B C21 126.8(3)
C24B C22B C21 113.1(3)
C22B C23B C24C 120
C22B C23B H23B 120
C24C C23B H23B 120
C22C C24C C23B 120
C22C C24C H24C 120
C23B C24C H24C 120
C23C C22C C24C 120
C23C C22C C21A 121.9(3)
C24C C22C C21A 117.4(3)
C22C C23C C24B 120
C22C C23C H23C 120
C24B C23C H23C 120
C23C C24B C22B 120
C23C C24B H24B 120
C22B C24B H24B 120
C3A O1A C19A 117.3(3)
C17A O2A H2C 109.5
C10A C1A C2A 123.1(3)
C10A C1A H1A 118.5
C2A C1A H1A 118.5
C3A C2A C1A 118.9(3)
C3A C2A H2A 120.6
C1A C2A H2A 120.6
O1A C3A C2A 124.2(3)
O1A C3A C4A 116.1(3)
C2A C3A C4A 119.6(3)
C3A C4A C5A 121.2(3)
C3A C4A H4A 119.4
C5A C4A H4A 119.4
C4A C5A C10A 119.6(3)
C4A C5A C6A 119.1(3)
C10A C5A C6A 121.3(3)
C5A C6A C7A 113.3(2)
C5A C6A H6C 108.9
C7A C6A H6C 108.9
C5A C6A H6D 108.9
C7A C6A H6D 108.9
H6C C6A H6D 107.7
C8A C7A C6A 109.3(2)
C8A C7A H7C 109.8
C6A C7A H7C 109.8
C8A C7A H7D 109.8
C6A C7A H7D 109.8
H7C C7A H7D 108.3
C14A C8A C7A 115.5(2)
C14A C8A C9A 107.9(2)
C7A C8A C9A 109.4(2)
C14A C8A H8A 107.9
C7A C8A H8A 107.9
C9A C8A H8A 107.9
C10A C9A C8A 112.8(2)
C10A C9A C11A 112.9(2)
C8A C9A C11A 110.9(2)
C10A C9A H9A 106.6
C8A C9A H9A 106.6
C11A C9A H9A 106.6
C1A C10A C5A 117.5(3)
C1A C10A C9A 121.0(3)
C5A C10A C9A 121.4(2)
C12A C11A C9A 112.3(2)
C12A C11A H11C 109.1
C9A C11A H11C 109.1
C12A C11A H11D 109.1
C9A C11A H11D 109.1
H11C C11A H11D 107.9
C13A C12A C11A 111.6(2)
C13A C12A H12C 109.3
C11A C12A H12C 109.3
C13A C12A H12D 109.3
C11A C12A H12D 109.3
H12C C12A H12D 108
C12A C13A C18A 110.4(2)
C12A C13A C14A 109.6(2)
C18A C13A C14A 112.2(2)
C12A C13A C17A 116.3(2)
C18A C13A C17A 107.5(2)
C14A C13A C17A 100.6(2)
C8A C14A C13A 111.6(2)
C8A C14A C15A 120.3(2)
C13A C14A C15A 104.1(2)
C8A C14A H14A 106.7
C13A C14A H14A 106.7
C15A C14A H14A 106.7
C14A C15A C16A 104.4(2)
C14A C15A H15C 110.9
C16A C15A H15C 110.9
C14A C15A H15D 110.9
C16A C15A H15D 110.9
H15C C15A H15D 108.9
C15A C16A C17A 106.9(2)
C15A C16A H16C 110.3
C17A C16A H16C 110.3
C15A C16A H16D 110.3
C17A C16A H16D 110.3
H16C C16A H16D 108.6
O2A C17A C20A 107.9(2)
O2A C17A C16A 109.1(2)
C20A C17A C16A 111.3(2)
O2A C17A C13A 114.5(2)
C20A C17A C13A 111.6(2)
C16A C17A C13A 102.4(2)
C13A C18A H18D 109.5
C13A C18A H18E 109.5
H18D C18A H18E 109.5
C13A C18A H18F 109.5
H18D C18A H18F 109.5
H18E C18A H18F 109.5
O1A C19A H19D 109.5
O1A C19A H19E 109.5
H19D C19A H19E 109.5
O1A C19A H19F 109.5
H19D C19A H19F 109.5
H19E C19A H19F 109.5
C21A C20A C17A 174.8(3)
C20A C21A C22C 178.1(4)
C20A C21A C22A 172.7(3)

loop_
_geom_bond_atom_site_label_1
_geom_bond_atom_site_label_2
_geom_bond_distance
O1 C3 1.379(4)
O1 C19 1.412(4)
O2 C17 1.428(4)
O2 H2B 0.84
C1 C2 1.387(5)
C1 C10 1.392(5)
C1 H1 0.95
C2 C3 1.392(5)
C2 H2 0.95
C3 C4 1.381(5)
C4 C5 1.392(5)
C4 H4 0.95
C5 C10 1.403(4)
C5 C6 1.516(5)
C6 C7 1.514(5)
C6 H6A 0.99
C6 H6B 0.99
C7 C8 1.526(4)
C7 H7A 0.99
C7 H7B 0.99
C8 C14 1.518(5)
C8 C9 1.542(4)
C8 H8 1
C9 C10 1.517(4)
C9 C11 1.533(4)
C9 H9 1
C11 C12 1.530(4)
C11 H11A 0.99
C11 H11B 0.99
C12 C13 1.526(4)
C12 H12A 0.99
C12 H12B 0.99
C13 C18 1.525(4)
C13 C14 1.539(4)
C13 C17 1.563(4)
C14 C15 1.538(4)
C14 H14 1
C15 C16 1.542(5)
C15 H15A 0.99
C15 H15B 0.99
C16 C17 1.546(4)
C16 H16A 0.99
C16 H16B 0.99
C17 C20 1.473(4)
C18 H18A 0.98
C18 H18B 0.98
C18 H18C 0.98
C19 H19A 0.98
C19 H19B 0.98
C19 H19C 0.98
C20 C21 1.193(4)
C21 C22 1.435(4)
C21 C22B 1.458(4)
C22A C24A 1.39
C22A C23A 1.39
C22A C21A 1.438(4)
C24A C23 1.39
C24A H24A 0.95
C23 C22 1.39
C23 H23 0.95
C22 C24 1.39
C24 C23A 1.39
C24 H24 0.95
C23A H23A 0.95
C22B C23B 1.39
C22B C24B 1.39
C23B C24C 1.39
C23B H23B 0.95
C24C C22C 1.39
C24C H24C 0.95
C22C C23C 1.39
C22C C21A 1.435(4)
C23C C24B 1.39
C23C H23C 0.95
C24B H24B 0.95
O1A C3A 1.366(4)
O1A C19A 1.418(4)
O2A C17A 1.429(3)
O2A H2C 0.84
C1A C10A 1.384(4)
C1A C2A 1.385(4)
C1A H1A 0.95
C2A C3A 1.377(4)
C2A H2A 0.95
C3A C4A 1.387(4)
C4A C5A 1.394(4)
C4A H4A 0.95
C5A C10A 1.403(4)
C5A C6A 1.504(4)
C6A C7A 1.525(4)
C6A H6C 0.99
C6A H6D 0.99
C7A C8A 1.520(4)
C7A H7C 0.99
C7A H7D 0.99
C8A C14A 1.517(4)
C8A C9A 1.534(4)
C8A H8A 1
C9A C10A 1.521(4)
C9A C11A 1.538(4)
C9A H9A 1
C11A C12A 1.534(4)
C11A H11C 0.99
C11A H11D 0.99
C12A C13A 1.519(4)
C12A H12C 0.99
C12A H12D 0.99
C13A C18A 1.534(4)
C13A C14A 1.535(4)
C13A C17A 1.558(4)
C14A C15A 1.536(4)
C14A H14A 1
C15A C16A 1.547(4)
C15A H15C 0.99
C15A H15D 0.99
C16A C17A 1.548(4)
C16A H16C 0.99
C16A H16D 0.99
C17A C20A 1.476(4)
C18A H18D 0.98
C18A H18E 0.98
C18A H18F 0.98
C19A H19D 0.98
C19A H19E 0.98
C19A H19F 0.98
C20A C21A 1.200(4)

loop_
_geom_torsion_atom_site_label_1
_geom_torsion_atom_site_label_2
_geom_torsion_atom_site_label_3
_geom_torsion_atom_site_label_4
_geom_torsion
C10 C1 C2 C3 -1.2(5)
C19 O1 C3 C4 166.5(3)
C19 O1 C3 C2 -14.6(5)
C1 C2 C3 O1 -174.7(3)
C1 C2 C3 C4 4.2(5)
O1 C3 C4 C5 176.0(3)
C2 C3 C4 C5 -3.0(5)
C3 C4 C5 C10 -1.4(5)
C3 C4 C5 C6 177.5(3)
C4 C5 C6 C7 157.4(3)
C10 C5 C6 C7 -23.8(4)
C5 C6 C7 C8 49.1(3)
C6 C7 C8 C14 178.1(2)
C6 C7 C8 C9 -61.2(3)
C14 C8 C9 C10 171.3(2)
C7 C8 C9 C10 46.9(3)
C14 C8 C9 C11 -57.7(3)
C7 C8 C9 C11 177.8(3)
C2 C1 C10 C5 -3.0(5)
C2 C1 C10 C9 172.2(3)
C4 C5 C10 C1 4.2(4)
C6 C5 C10 C1 -174.6(3)
C4 C5 C10 C9 -171.0(3)
C6 C5 C10 C9 10.2(4)
C11 C9 C10 C1 34.2(4)
C8 C9 C10 C1 163.0(3)
C11 C9 C10 C5 -150.8(3)
C8 C9 C10 C5 -22.0(4)
C10 C9 C11 C12 -174.0(2)
C8 C9 C11 C12 55.8(3)
C9 C11 C12 C13 -53.8(3)
C11 C12 C13 C18 -70.2(3)
C11 C12 C13 C14 53.5(3)
C11 C12 C13 C17 166.2(2)
C7 C8 C14 C15 -53.7(3)
C9 C8 C14 C15 -176.0(2)
C7 C8 C14 C13 -176.7(2)
C9 C8 C14 C13 61.0(3)
C18 C13 C14 C8 63.1(3)
C12 C13 C14 C8 -59.3(3)
C17 C13 C14 C8 177.6(2)
C18 C13 C14 C15 -68.4(3)
C12 C13 C14 C15 169.2(2)
C17 C13 C14 C15 46.1(3)
C8 C14 C15 C16 -159.6(2)
C13 C14 C15 C16 -32.3(3)
C14 C15 C16 C17 5.7(3)
C15 C16 C17 O2 144.0(2)
C15 C16 C17 C20 -95.9(3)
C15 C16 C17 C13 22.4(3)
C18 C13 C17 O2 -40.5(3)
C12 C13 C17 O2 84.2(3)
C14 C13 C17 O2 -158.4(2)
C18 C13 C17 C20 -163.2(2)
C12 C13 C17 C20 -38.5(3)
C14 C13 C17 C20 78.9(3)
C18 C13 C17 C16 76.4(3)
C12 C13 C17 C16 -158.9(2)
C14 C13 C17 C16 -41.5(3)
C23A C22A C24A C23 0
C21A C22A C24A C23 177.4(4)
C22A C24A C23 C22 0
C24A C23 C22 C24 0
C24A C23 C22 C21 -177.5(4)
C23 C22 C24 C23A 0
C21 C22 C24 C23A 177.5(4)
C22 C24 C23A C22A 0
C24A C22A C23A C24 0
C21A C22A C23A C24 -177.3(5)
C24B C22B C23B C24C 0
C21 C22B C23B C24C 175.9(6)
C22B C23B C24C C22C 0
C23B C24C C22C C23C 0
C23B C24C C22C C21A -170.5(6)
C24C C22C C23C C24B 0
C21A C22C C23C C24B 170.1(6)
C22C C23C C24B C22B 0
C23B C22B C24B C23C 0
C21 C22B C24B C23C -176.5(5)
C10A C1A C2A C3A 0.2(5)
C19A O1A C3A C2A 5.7(4)
C19A O1A C3A C4A -174.9(3)
C1A C2A C3A O1A 178.6(3)
C1A C2A C3A C4A -0.8(5)
O1A C3A C4A C5A -179.4(3)
C2A C3A C4A C5A 0.1(4)
C3A C4A C5A C10A 1.4(4)
C3A C4A C5A C6A -178.9(3)
C4A C5A C6A C7A 163.4(3)
C10A C5A C6A C7A -16.9(4)
C5A C6A C7A C8A 49.5(3)
C6A C7A C8A C14A 172.5(2)
C6A C7A C8A C9A -65.6(3)
C14A C8A C9A C10A 174.2(2)
C7A C8A C9A C10A 47.8(3)
C14A C8A C9A C11A -58.1(3)
C7A C8A C9A C11A 175.5(2)
C2A C1A C10A C5A 1.3(4)
C2A C1A C10A C9A -180.0(3)
C4A C5A C10A C1A -2.0(4)
C6A C5A C10A C1A 178.3(3)
C4A C5A C10A C9A 179.2(3)
C6A C5A C10A C9A -0.5(4)
C8A C9A C10A C1A 166.0(3)
C11A C9A C10A C1A 39.3(4)
C8A C9A C10A C5A -15.3(4)
C11A C9A C10A C5A -142.0(3)
C10A C9A C11A C12A -177.9(2)
C8A C9A C11A C12A 54.5(3)
C9A C11A C12A C13A -52.3(3)
C11A C12A C13A C18A -70.2(3)
C11A C12A C13A C14A 54.0(3)
C11A C12A C13A C17A 167.1(2)
C7A C8A C14A C13A -175.4(2)
C9A C8A C14A C13A 61.8(3)
C7A C8A C14A C15A -53.1(3)
C9A C8A C14A C15A -175.9(2)
C12A C13A C14A C8A -60.3(3)
C18A C13A C14A C8A 62.8(3)
C17A C13A C14A C8A 176.8(2)
C12A C13A C14A C15A 168.5(2)
C18A C13A C14A C15A -68.4(3)
C17A C13A C14A C15A 45.6(3)
C8A C14A C15A C16A -156.1(2)
C13A C14A C15A C16A -30.2(3)
C14A C15A C16A C17A 2.9(3)
C15A C16A C17A O2A 146.5(2)
C15A C16A C17A C20A -94.6(3)
C15A C16A C17A C13A 24.8(3)
C12A C13A C17A O2A 81.1(3)
C18A C13A C17A O2A -43.2(3)
C14A C13A C17A O2A -160.7(2)
C12A C13A C17A C20A -41.8(3)
C18A C13A C17A C20A -166.1(2)
C14A C13A C17A C20A 76.4(3)
C12A C13A C17A C16A -160.9(2)
C18A C13A C17A C16A 74.8(3)
C14A C13A C17A C16A -42.7(2)
